data_4324176
loop_
_publ_author_name
'Nadia Marino'
'Oluwatayo. F. Ikotun'
'Miguel Julve'
'Francesc Lloret'
'Juan Cano'
'Robert P. Doyle'

_publ_section_title
;
 Pyrophosphate-Mediated Magnetic Interactions in Cu(II) Coordination
 Complexes
;
_journal_name_full 'Inorganic Chemistry'
_journal_page_first 378
_journal_page_last 389
_journal_paper_doi 10.1021/ic1020884
_journal_volume 50
_journal_year 2011
_chemical_formula_moiety '2(C24 H13 Cu2 N6 O7 P2), 25(H2O)'
_chemical_formula_sum 'C48 H86 Cu4 N12 O39 P4'
_chemical_formula_weight 1833.33
_chemical_name_systematic
; 
 ? 
;
_space_group_IT_number 14
_symmetry_cell_setting monoclinic
_symmetry_space_group_name_Hall '-P 2ybc'
_symmetry_space_group_name_H-M 'P 1 21/c 1'
_atom_sites_solution_hydrogens geom
_atom_sites_solution_primary direct
_atom_sites_solution_secondary difmap
_audit_creation_method SHELXL-97
_cell_angle_alpha 90.00
_cell_angle_beta 91.646(6)
_cell_angle_gamma 90.00
_cell_formula_units_Z 2
_cell_length_a 12.942(5)
_cell_length_b 21.485(8)
_cell_length_c 13.046(8)
_cell_measurement_reflns_used 2942
_cell_measurement_temperature 98(2)
_cell_measurement_theta_max 21.61
_cell_measurement_theta_min 2.38
_cell_volume 3626(3)
_computing_cell_refinement 'Bruker SMART'
_computing_data_collection 'Bruker SMART'
_computing_data_reduction 'Bruker SAINT'
_computing_molecular_graphics 'Bruker SHELXTL'
_computing_publication_material 'Bruker SHELXTL'
_computing_structure_refinement 'SHELXL-97 (Sheldrick, 1997)'
_computing_structure_solution 'SHELXS-97 (Sheldrick, 1990)'
_diffrn_ambient_temperature 98(2)
_diffrn_measured_fraction_theta_full 0.998
_diffrn_measured_fraction_theta_max 0.998
_diffrn_measurement_device_type 'CCD area detector'
_diffrn_measurement_method 'phi and omega scans'
_diffrn_radiation_monochromator graphite
_diffrn_radiation_source 'fine-focus sealed tube'
_diffrn_radiation_type MoK\a
_diffrn_radiation_wavelength 0.71073
_diffrn_reflns_av_R_equivalents 0.0727
_diffrn_reflns_av_sigmaI/netI 0.0666
_diffrn_reflns_limit_h_max 16
_diffrn_reflns_limit_h_min -15
_diffrn_reflns_limit_k_max 26
_diffrn_reflns_limit_k_min -26
_diffrn_reflns_limit_l_max 16
_diffrn_reflns_limit_l_min -16
_diffrn_reflns_number 31780
_diffrn_reflns_theta_full 26.40
_diffrn_reflns_theta_max 26.40
_diffrn_reflns_theta_min 1.57
_exptl_absorpt_coefficient_mu 1.350
_exptl_absorpt_correction_T_max 0.950
_exptl_absorpt_correction_T_min 0.896
_exptl_absorpt_correction_type empirical
_exptl_absorpt_process_details sadabs
_exptl_crystal_colour olive-green
_exptl_crystal_density_diffrn 1.679
_exptl_crystal_density_method 'not measured'
_exptl_crystal_description needle
_exptl_crystal_F_000 1892
_exptl_crystal_size_max 0.08
_exptl_crystal_size_mid 0.05
_exptl_crystal_size_min 0.02
_refine_diff_density_max 1.460
_refine_diff_density_min -0.588
_refine_diff_density_rms 0.130
_refine_ls_extinction_method none
_refine_ls_goodness_of_fit_ref 1.029
_refine_ls_hydrogen_treatment riding
_refine_ls_matrix_type full
_refine_ls_number_parameters 506
_refine_ls_number_reflns 7432
_refine_ls_number_restraints 0
_refine_ls_restrained_S_all 1.029
_refine_ls_R_factor_all 0.1213
_refine_ls_R_factor_gt 0.0717
_refine_ls_shift/su_max 0.001
_refine_ls_shift/su_mean 0.000
_refine_ls_structure_factor_coef Fsqd
_refine_ls_weighting_details 'calc w=1/[\s^2^(Fo^2^)+(0.1141P)^2^+5.7445P] where P=(Fo^2^+2Fc^2^)/3'
_refine_ls_weighting_scheme calc
_refine_ls_wR_factor_gt 0.1888
_refine_ls_wR_factor_ref 0.2216
_reflns_number_gt 4513
_reflns_number_total 7432
_reflns_threshold_expression >2sigma(I)
_cod_data_source_file ic1020884_si_002_4.cif
_cod_data_source_block 3
_cod_database_code 4324176

loop_
_symmetry_equiv_pos_as_xyz
'x, y, z'
'-x, y+1/2, -z+1/2'
'-x, -y, -z'
'x, -y-1/2, z-1/2'

loop_
_atom_site_label
_atom_site_type_symbol
_atom_site_fract_x
_atom_site_fract_y
_atom_site_fract_z
_atom_site_U_iso_or_equiv
_atom_site_adp_type
_atom_site_occupancy
_atom_site_symmetry_multiplicity
_atom_site_calc_flag
_atom_site_refinement_flags
_atom_site_disorder_assembly
_atom_site_disorder_group
Cu1 Cu 0.61964(6) 0.86241(4) 0.22118(5) 0.0411(2) Uani 1 1 d . . .
Cu2 Cu 0.50400(6) 1.06362(4) 0.06342(6) 0.0448(3) Uani 1 1 d . . .
P1 P 0.62566(15) 1.00736(9) 0.24293(14) 0.0522(5) Uani 1 1 d . . .
P2 P 0.43461(15) 0.95154(10) 0.18976(15) 0.0550(5) Uani 1 1 d . . .
O1 O 0.6759(4) 0.94479(19) 0.2284(3) 0.0465(11) Uani 1 1 d . . .
O2 O 0.6305(4) 1.0460(2) 0.1462(4) 0.0568(13) Uani 1 1 d . . .
O3 O 0.6666(5) 1.0409(3) 0.3378(4) 0.0760(17) Uani 1 1 d . . .
O4 O 0.5047(4) 0.9950(2) 0.2644(4) 0.0582(13) Uani 1 1 d . . .
O5 O 0.4770(4) 0.8866(2) 0.1981(4) 0.0550(12) Uani 1 1 d . . .
O6 O 0.4503(4) 0.9784(2) 0.0824(3) 0.0492(11) Uani 1 1 d . . .
O7 O 0.3264(4) 0.9577(3) 0.2248(5) 0.0841(18) Uani 1 1 d . . .
C1 C 0.8503(5) 0.8570(3) 0.2311(4) 0.0412(14) Uani 1 1 d . . .
H1 H 0.8498 0.9010 0.2381 0.049 Uiso 1 1 calc R . .
C2 C 0.9453(6) 0.8259(3) 0.2308(5) 0.0524(17) Uani 1 1 d . . .
H2 H 1.0083 0.8485 0.2367 0.063 Uiso 1 1 calc R . .
C3 C 0.9463(6) 0.7628(3) 0.2219(5) 0.058(2) Uani 1 1 d . . .
H3 H 1.0103 0.7411 0.2216 0.069 Uiso 1 1 calc R . .
C4 C 0.8528(6) 0.7296(3) 0.2132(5) 0.0514(18) Uani 1 1 d . . .
C5 C 0.8445(9) 0.6618(4) 0.2039(5) 0.073(3) Uani 1 1 d . . .
C6 C 0.7468(10) 0.6346(4) 0.1964(5) 0.076(3) Uani 1 1 d . . .
C7 C 0.6568(8) 0.6702(4) 0.1941(5) 0.066(2) Uani 1 1 d . . .
C8 C 0.5540(10) 0.6459(4) 0.1838(5) 0.081(3) Uani 1 1 d . . .
H8 H 0.5428 0.6023 0.1785 0.097 Uiso 1 1 calc R . .
C9 C 0.4741(9) 0.6850(5) 0.1817(6) 0.078(3) Uani 1 1 d . . .
H9 H 0.4062 0.6686 0.1745 0.094 Uiso 1 1 calc R . .
C10 C 0.4867(7) 0.7485(4) 0.1896(5) 0.063(2) Uani 1 1 d . . .
H10 H 0.4278 0.7750 0.1880 0.076 Uiso 1 1 calc R . .
C11 C 0.6652(7) 0.7361(3) 0.2020(4) 0.0510(19) Uani 1 1 d . . .
C12 C 0.7635(6) 0.7644(3) 0.2124(4) 0.0461(16) Uani 1 1 d . . .
N1 N 0.7627(4) 0.8274(2) 0.2220(3) 0.0371(11) Uani 1 1 d . . .
N2 N 0.5818(5) 0.7733(3) 0.1995(4) 0.0497(15) Uani 1 1 d . . .
N3 N 0.9217(8) 0.6256(4) 0.2031(8) 0.055(3) Uani 0.600(13) 1 d P . .
N3A N 0.7761(12) 0.5681(6) 0.1905(10) 0.048(4) Uani 0.400(13) 1 d P . .
C13 C 0.6360(5) 1.1783(4) 0.0647(5) 0.0528(17) Uani 1 1 d . . .
H13 H 0.6945 1.1515 0.0662 0.063 Uiso 1 1 calc R . .
C14 C 0.6524(5) 1.2412(3) 0.0714(5) 0.0502(17) Uani 1 1 d . . .
H14A H 0.7208 1.2572 0.0754 0.060 Uiso 1 1 calc R . .
C15 C 0.5695(5) 1.2810(3) 0.0725(4) 0.0455(16) Uani 1 1 d . . .
H15 H 0.5797 1.3245 0.0806 0.055 Uiso 1 1 calc R . .
C16 C 0.4677(5) 1.2560(3) 0.0612(4) 0.0352(13) Uani 1 1 d . . .
C17 C 0.3752(5) 1.2930(3) 0.0611(4) 0.0355(13) Uani 1 1 d . . .
C18 C 0.2807(5) 1.2648(3) 0.0475(4) 0.0354(13) Uani 1 1 d . . .
H18 H 0.2202 1.2898 0.0431 0.042 Uiso 1 1 calc R . .
C19 C 0.2710(4) 1.1989(3) 0.0400(4) 0.0348(13) Uani 1 1 d . . .
C20 C 0.1763(5) 1.1658(3) 0.0306(4) 0.0426(15) Uani 1 1 d . . .
H20 H 0.1126 1.1878 0.0267 0.051 Uiso 1 1 calc R . .
C21 C 0.1773(5) 1.1025(3) 0.0271(5) 0.0489(17) Uani 1 1 d . . .
H21 H 0.1140 1.0802 0.0209 0.059 Uiso 1 1 calc R . .
C22 C 0.2710(6) 1.0702(3) 0.0328(5) 0.0499(17) Uani 1 1 d . . .
H22 H 0.2697 1.0260 0.0305 0.060 Uiso 1 1 calc R . .
C23 C 0.3614(5) 1.1624(3) 0.0432(4) 0.0368(13) Uani 1 1 d . . .
C24 C 0.4607(5) 1.1921(3) 0.0531(4) 0.0362(13) Uani 1 1 d . . .
N4 N 0.5436(4) 1.1532(2) 0.0564(4) 0.0401(12) Uani 1 1 d . . .
N5 N 0.3612(4) 1.0987(2) 0.0411(4) 0.0417(12) Uani 1 1 d . . .
N6 N 0.3833(5) 1.3565(3) 0.0831(4) 0.0490(14) Uani 1 1 d . . .
O1W O 0.4437(5) 0.9402(2) 0.4897(5) 0.0810(18) Uani 1 1 d . . .
O2W O 0.7709(4) 0.9494(3) 0.4590(4) 0.0678(15) Uani 1 1 d . . .
O3W O 0.9726(5) 0.9589(3) 0.4219(5) 0.0863(19) Uani 1 1 d . . .
O4W O 0.1580(5) 0.5517(3) 0.4097(5) 0.093(2) Uani 1 1 d . . .
O5W O 0.1093(5) 0.8641(4) 0.4608(5) 0.106(2) Uani 1 1 d . . .
O6W O 0.0006(6) 0.9999(4) 0.2188(6) 0.110(2) Uani 1 1 d . . .
O7W O 0.0638(5) 0.7382(4) 0.4753(6) 0.118(3) Uani 1 1 d . . .
O8W O 0.1077(6) 0.6611(4) 0.3218(6) 0.115(3) Uani 1 1 d . . .
O9W O 0.1409(7) 0.9339(4) 0.1135(6) 0.118(3) Uani 1 1 d . . .
O10W O 0.2106(6) 0.6435(4) 0.1492(7) 0.128(3) Uani 1 1 d . . .
O11W O 0.2011(7) 0.7779(5) 0.1417(8) 0.158(4) Uani 1 1 d . . .
O12W O 0.2337(9) 0.8504(7) 0.2967(12) 0.232(7) Uani 1 1 d . . .
O13W O 0.7346(15) 0.4450(14) 0.1031(12) 0.105(10) Uani 0.30 1 d P . .
O13A O 0.813(2) 0.4933(11) 0.1403(17) 0.056(6) Uani 0.20 1 d P . .

loop_
_atom_site_aniso_label
_atom_site_aniso_U_11
_atom_site_aniso_U_22
_atom_site_aniso_U_33
_atom_site_aniso_U_23
_atom_site_aniso_U_13
_atom_site_aniso_U_12
Cu1 0.0507(5) 0.0447(4) 0.0277(4) 0.0079(3) -0.0030(3) -0.0036(4)
Cu2 0.0456(5) 0.0446(5) 0.0443(5) 0.0066(3) 0.0022(3) 0.0077(4)
P1 0.0596(12) 0.0490(10) 0.0476(10) -0.0028(8) -0.0066(9) 0.0113(9)
P2 0.0470(11) 0.0686(13) 0.0499(11) 0.0164(9) 0.0074(8) 0.0073(9)
O1 0.049(3) 0.041(2) 0.048(3) -0.001(2) -0.008(2) 0.002(2)
O2 0.053(3) 0.056(3) 0.062(3) 0.011(2) -0.007(2) 0.006(2)
O3 0.096(5) 0.071(4) 0.060(3) -0.021(3) -0.015(3) 0.021(3)
O4 0.059(3) 0.073(3) 0.043(3) 0.003(2) 0.008(2) 0.012(3)
O5 0.046(3) 0.059(3) 0.059(3) 0.021(2) -0.003(2) -0.007(2)
O6 0.055(3) 0.044(2) 0.049(3) 0.012(2) 0.002(2) 0.006(2)
O7 0.053(3) 0.115(5) 0.086(4) 0.012(4) 0.020(3) 0.013(3)
C1 0.054(4) 0.041(3) 0.029(3) 0.001(3) 0.001(3) 0.003(3)
C2 0.060(5) 0.052(4) 0.046(4) 0.004(3) 0.003(3) 0.002(3)
C3 0.075(5) 0.056(4) 0.042(4) 0.004(3) 0.010(4) 0.026(4)
C4 0.086(6) 0.039(3) 0.029(3) 0.003(3) 0.007(3) 0.003(4)
C5 0.140(9) 0.048(4) 0.032(4) 0.000(3) 0.008(4) 0.026(5)
C6 0.159(10) 0.042(4) 0.027(4) -0.001(3) 0.013(5) -0.027(6)
C7 0.128(8) 0.047(4) 0.023(3) -0.001(3) 0.012(4) -0.013(5)
C8 0.159(10) 0.057(5) 0.026(4) 0.000(3) 0.003(5) -0.061(6)
C9 0.118(8) 0.082(6) 0.034(4) 0.004(4) -0.009(5) -0.054(6)
C10 0.085(6) 0.080(5) 0.026(3) 0.008(3) -0.007(3) -0.042(5)
C11 0.093(6) 0.046(4) 0.014(3) -0.002(3) 0.005(3) -0.016(4)
C12 0.074(5) 0.045(4) 0.019(3) 0.003(2) 0.007(3) 0.001(3)
N1 0.051(3) 0.036(3) 0.024(2) 0.002(2) 0.001(2) -0.002(2)
N2 0.076(4) 0.054(3) 0.019(2) 0.008(2) -0.003(3) -0.016(3)
N3 0.060(7) 0.051(6) 0.056(6) 0.006(5) 0.016(5) 0.012(5)
N3A 0.072(11) 0.042(8) 0.032(7) -0.006(6) 0.008(7) -0.005(7)
C13 0.041(4) 0.070(5) 0.048(4) 0.010(3) 0.011(3) 0.002(4)
C14 0.035(4) 0.063(4) 0.053(4) 0.011(3) 0.005(3) -0.009(3)
C15 0.050(4) 0.056(4) 0.031(3) 0.004(3) 0.007(3) -0.004(3)
C16 0.037(3) 0.048(3) 0.021(3) 0.001(2) 0.004(2) 0.006(3)
C17 0.047(4) 0.041(3) 0.019(3) -0.002(2) 0.004(2) -0.002(3)
C18 0.045(4) 0.044(3) 0.017(2) -0.001(2) 0.002(2) 0.013(3)
C19 0.036(3) 0.048(3) 0.020(3) 0.003(2) -0.003(2) 0.001(3)
C20 0.044(4) 0.055(4) 0.029(3) 0.000(3) -0.001(3) 0.004(3)
C21 0.040(4) 0.064(5) 0.042(4) 0.010(3) -0.006(3) -0.011(3)
C22 0.055(4) 0.045(4) 0.049(4) 0.003(3) -0.012(3) 0.000(3)
C23 0.048(4) 0.041(3) 0.021(3) 0.004(2) 0.004(2) 0.009(3)
C24 0.038(3) 0.052(4) 0.018(3) 0.005(2) 0.006(2) 0.011(3)
N4 0.042(3) 0.045(3) 0.034(3) 0.007(2) 0.006(2) 0.007(2)
N5 0.042(3) 0.045(3) 0.039(3) 0.004(2) -0.002(2) 0.001(2)
N6 0.068(4) 0.048(3) 0.031(3) -0.002(2) -0.001(3) 0.001(3)
O1W 0.099(5) 0.059(3) 0.087(4) 0.013(3) 0.019(4) 0.011(3)
O2W 0.067(4) 0.079(4) 0.057(3) 0.000(3) -0.009(3) -0.009(3)
O3W 0.082(4) 0.101(5) 0.077(4) -0.020(3) 0.011(3) -0.027(4)
O4W 0.077(4) 0.116(6) 0.085(5) 0.006(4) -0.007(4) 0.009(4)
O5W 0.078(5) 0.146(7) 0.092(5) -0.019(4) -0.013(4) -0.006(4)
O6W 0.118(6) 0.116(6) 0.097(5) 0.028(4) 0.025(4) 0.015(5)
O7W 0.085(5) 0.164(8) 0.105(6) -0.010(5) 0.012(4) -0.047(5)
O8W 0.108(6) 0.117(6) 0.119(6) 0.004(5) -0.023(5) 0.026(5)
O9W 0.114(6) 0.137(7) 0.103(6) -0.012(5) 0.022(5) -0.047(5)
O10W 0.097(6) 0.163(8) 0.122(7) 0.011(6) -0.030(5) 0.032(5)
O11W 0.112(7) 0.219(11) 0.146(8) -0.011(7) 0.039(6) -0.038(7)
O12W 0.137(10) 0.254(15) 0.306(19) 0.099(13) 0.041(10) 0.018(9)
O13W 0.057(12) 0.24(3) 0.015(7) -0.010(12) 0.001(7) 0.034(15)
O13A 0.069(17) 0.061(15) 0.039(13) 0.012(11) 0.027(12) 0.024(13)

loop_
_atom_type_symbol
_atom_type_description
_atom_type_scat_dispersion_real
_atom_type_scat_dispersion_imag
_atom_type_scat_source
C C 0.0033 0.0016 'International Tables Vol C Tables 4.2.6.8 and 6.1.1.4'
H H 0.0000 0.0000 'International Tables Vol C Tables 4.2.6.8 and 6.1.1.4'
N N 0.0061 0.0033 'International Tables Vol C Tables 4.2.6.8 and 6.1.1.4'
O O 0.0106 0.0060 'International Tables Vol C Tables 4.2.6.8 and 6.1.1.4'
P P 0.1023 0.0942 'International Tables Vol C Tables 4.2.6.8 and 6.1.1.4'
Cu Cu 0.3201 1.2651 'International Tables Vol C Tables 4.2.6.8 and 6.1.1.4'

loop_
_geom_angle_atom_site_label_1
_geom_angle_atom_site_label_2
_geom_angle_atom_site_label_3
_geom_angle
_geom_angle_site_symmetry_1
_geom_angle_site_symmetry_3
_geom_angle_publ_flag
O1 Cu1 O5 96.9(2) . . ?
O1 Cu1 N2 170.3(2) . . ?
O5 Cu1 N2 90.4(2) . . ?
O1 Cu1 N1 89.8(2) . . ?
O5 Cu1 N1 169.3(2) . . ?
N2 Cu1 N1 82.1(2) . . ?
O1 Cu1 Cu2 47.91(13) . . ?
O5 Cu1 Cu2 55.28(13) . . ?
N2 Cu1 Cu2 134.63(17) . . ?
N1 Cu1 Cu2 126.44(14) . . ?
O2 Cu2 O6 92.46(19) . . ?
O2 Cu2 N4 90.0(2) . . ?
O6 Cu2 N4 172.5(2) . . ?
O2 Cu2 N5 153.8(2) . . ?
O6 Cu2 N5 92.3(2) . . ?
N4 Cu2 N5 82.4(2) . . ?
O2 Cu2 O6 98.9(2) . 3_675 ?
O6 Cu2 O6 80.36(19) . 3_675 ?
N4 Cu2 O6 106.26(18) . 3_675 ?
N5 Cu2 O6 107.27(19) . 3_675 ?
O2 Cu2 Cu1 51.29(14) . . ?
O6 Cu2 Cu1 41.35(13) . . ?
N4 Cu2 Cu1 141.17(15) . . ?
N5 Cu2 Cu1 130.35(15) . . ?
O6 Cu2 Cu1 85.22(11) 3_675 . ?
O1 P1 O2 110.9(3) . . ?
O1 P1 O3 112.7(3) . . ?
O2 P1 O3 113.5(3) . . ?
O1 P1 O4 107.3(3) . . ?
O2 P1 O4 107.3(3) . . ?
O3 P1 O4 104.7(3) . . ?
O7 P2 O5 113.8(3) . . ?
O7 P2 O6 113.4(3) . . ?
O5 P2 O6 111.0(3) . . ?
O7 P2 O4 106.3(3) . . ?
O5 P2 O4 107.3(3) . . ?
O6 P2 O4 104.3(3) . . ?
P1 O1 Cu1 131.8(3) . . ?
P1 O2 Cu2 120.6(3) . . ?
P2 O4 P1 121.4(3) . . ?
P2 O5 Cu1 127.3(3) . . ?
P2 O6 Cu2 121.3(3) . . ?
P2 O6 Cu2 132.9(3) . 3_675 ?
Cu2 O6 Cu2 99.64(19) . 3_675 ?
N1 C1 C2 122.0(6) . . ?
N1 C1 H1 119.0 . . ?
C2 C1 H1 119.0 . . ?
C3 C2 C1 119.2(7) . . ?
C3 C2 H2 120.4 . . ?
C1 C2 H2 120.4 . . ?
C2 C3 C4 120.1(7) . . ?
C2 C3 H3 120.0 . . ?
C4 C3 H3 120.0 . . ?
C12 C4 C3 116.5(6) . . ?
C12 C4 C5 118.7(8) . . ?
C3 C4 C5 124.9(8) . . ?
N3 C5 C6 117.1(9) . . ?
N3 C5 C4 123.7(11) . . ?
C6 C5 C4 119.2(8) . . ?
C7 C6 C5 121.8(7) . . ?
C7 C6 N3A 138.1(10) . . ?
C5 C6 N3A 100.1(10) . . ?
C6 C7 C11 118.9(8) . . ?
C6 C7 C8 125.2(8) . . ?
C11 C7 C8 115.9(9) . . ?
C9 C8 C7 119.4(8) . . ?
C9 C8 H8 120.3 . . ?
C7 C8 H8 120.3 . . ?
C8 C9 C10 122.3(9) . . ?
C8 C9 H9 118.9 . . ?
C10 C9 H9 118.9 . . ?
N2 C10 C9 120.3(9) . . ?
N2 C10 H10 119.8 . . ?
C9 C10 H10 119.8 . . ?
N2 C11 C12 117.8(6) . . ?
N2 C11 C7 122.1(8) . . ?
C12 C11 C7 120.1(8) . . ?
N1 C12 C4 123.3(7) . . ?
N1 C12 C11 115.3(6) . . ?
C4 C12 C11 121.4(7) . . ?
C1 N1 C12 119.0(6) . . ?
C1 N1 Cu1 128.4(4) . . ?
C12 N1 Cu1 112.6(5) . . ?
C11 N2 C10 120.0(7) . . ?
C11 N2 Cu1 112.0(5) . . ?
C10 N2 Cu1 127.9(6) . . ?
C6 N3A O13A 161.6(12) . . ?
N4 C13 C14 123.3(7) . . ?
N4 C13 H13 118.4 . . ?
C14 C13 H13 118.4 . . ?
C13 C14 C15 119.7(6) . . ?
C13 C14 H14A 120.2 . . ?
C15 C14 H14A 120.2 . . ?
C14 C15 C16 119.0(6) . . ?
C14 C15 H15 120.5 . . ?
C16 C15 H15 120.5 . . ?
C24 C16 C15 116.2(6) . . ?
C24 C16 C17 119.8(6) . . ?
C15 C16 C17 123.9(6) . . ?
C18 C17 N6 121.3(6) . . ?
C18 C17 C16 119.7(5) . . ?
N6 C17 C16 118.8(6) . . ?
C17 C18 C19 121.6(5) . . ?
C17 C18 H18 119.2 . . ?
C19 C18 H18 119.2 . . ?
C23 C19 C20 116.1(6) . . ?
C23 C19 C18 118.7(6) . . ?
C20 C19 C18 125.2(6) . . ?
C21 C20 C19 119.6(6) . . ?
C21 C20 H20 120.2 . . ?
C19 C20 H20 120.2 . . ?
C20 C21 C22 120.2(6) . . ?
C20 C21 H21 119.9 . . ?
C22 C21 H21 119.9 . . ?
N5 C22 C21 122.6(6) . . ?
N5 C22 H22 118.7 . . ?
C21 C22 H22 118.7 . . ?
N5 C23 C19 123.7(6) . . ?
N5 C23 C24 116.5(5) . . ?
C19 C23 C24 119.8(6) . . ?
N4 C24 C16 123.9(6) . . ?
N4 C24 C23 115.8(6) . . ?
C16 C24 C23 120.3(5) . . ?
C13 N4 C24 117.8(6) . . ?
C13 N4 Cu2 128.9(5) . . ?
C24 N4 Cu2 112.9(4) . . ?
C22 N5 C23 117.8(6) . . ?
C22 N5 Cu2 130.2(5) . . ?
C23 N5 Cu2 111.8(4) . . ?
O13W O13A N3A 122.8(18) . . ?

loop_
_geom_bond_atom_site_label_1
_geom_bond_atom_site_label_2
_geom_bond_distance
_geom_bond_site_symmetry_2
_geom_bond_publ_flag
Cu1 O1 1.915(4) . ?
Cu1 O5 1.933(5) . ?
Cu1 N2 1.995(6) . ?
Cu1 N1 1.998(5) . ?
Cu1 Cu2 4.9988(18) . ?
Cu2 O2 1.971(5) . ?
Cu2 O6 1.977(5) . ?
Cu2 N4 1.995(5) . ?
Cu2 N5 2.009(5) . ?
Cu2 O6 2.202(5) 3_675 ?
P1 O1 1.507(5) . ?
P1 O2 1.514(5) . ?
P1 O3 1.515(5) . ?
P1 O4 1.620(5) . ?
P2 O7 1.491(6) . ?
P2 O5 1.503(5) . ?
P2 O6 1.534(5) . ?
P2 O4 1.610(6) . ?
O6 Cu2 2.202(5) 3_675 ?
C1 N1 1.303(8) . ?
C1 C2 1.400(9) . ?
C1 H1 0.9500 . ?
C2 C3 1.361(10) . ?
C2 H2 0.9500 . ?
C3 C4 1.406(11) . ?
C3 H3 0.9500 . ?
C4 C12 1.376(10) . ?
C4 C5 1.465(10) . ?
C5 N3 1.267(12) . ?
C5 C6 1.395(14) . ?
C6 C7 1.393(13) . ?
C6 N3A 1.480(15) . ?
C7 C11 1.424(10) . ?
C7 C8 1.432(13) . ?
C8 C9 1.331(13) . ?
C8 H8 0.9500 . ?
C9 C10 1.378(12) . ?
C9 H9 0.9500 . ?
C10 N2 1.344(9) . ?
C10 H10 0.9500 . ?
C11 N2 1.342(10) . ?
C11 C12 1.414(10) . ?
C12 N1 1.360(8) . ?
N3A O13A 1.80(3) . ?
C13 N4 1.313(9) . ?
C13 C14 1.370(10) . ?
C13 H13 0.9500 . ?
C14 C15 1.372(10) . ?
C14 H14A 0.9500 . ?
C15 C16 1.426(9) . ?
C15 H15 0.9500 . ?
C16 C24 1.380(9) . ?
C16 C17 1.438(8) . ?
C17 C18 1.372(8) . ?
C17 N6 1.396(8) . ?
C18 C19 1.425(8) . ?
C18 H18 0.9500 . ?
C19 C23 1.407(8) . ?
C19 C20 1.419(9) . ?
C20 C21 1.361(9) . ?
C20 H20 0.9500 . ?
C21 C22 1.398(10) . ?
C21 H21 0.9500 . ?
C22 N5 1.320(8) . ?
C22 H22 0.9500 . ?
C23 N5 1.370(8) . ?
C23 C24 1.436(9) . ?
C24 N4 1.360(7) . ?
O13W O13A 1.52(4) . ?
